data_4063134
loop_
_publ_author_name
'Schaefer, Carsten'
'Gleiter, Rolf'
'Rominger, Frank'

_publ_section_title
;
 Isolation of Di(\h^2^-nitrato)(\h^4^-cyclobutadiene)cobalt(II) complexes
 From the oxidation of sterically hindered CpCo-stabilized cyclobutadiene
 complexes
;
_journal_name_full Organometallics
_journal_paper_doi 10.1021/om049907m
_journal_year 2004
_chemical_formula_sum 'C21 H38 Cl2 Co N2 O10 Si2'
_chemical_formula_weight 664.54
_space_group_IT_number 14
_symmetry_cell_setting monoclinic
_symmetry_space_group_name_Hall '-P 2ybc'
_symmetry_space_group_name_H-M 'P 1 21/c 1'
_cell_angle_alpha 90.00
_cell_angle_beta 94.5600(10)
_cell_angle_gamma 90.00
_cell_formula_units_Z 4
_cell_length_a 11.3438(2)
_cell_length_b 15.0766(4)
_cell_length_c 17.6375(4)
_cell_measurement_temperature 200(2)
_cell_volume 3006.92(12)
_diffrn_ambient_temperature 200(2)
_exptl_crystal_density_diffrn 1.468
_cod_depositor_comments
;
The following automatic conversions were performed:
'_symmetry_cell_setting' value 'Monoclinic' changed to 'monoclinic'
according to '/home/saulius/struct/CIF-dictionaries/cif_core.dic'
dictionary named 'cif_core.dic' version 2.4.1 from 2010-06-29.

Automatic conversion script
Id: cif_fix_enum 1527 2010-12-29 10:47:43Z saulius 
;
_cod_original_sg_symbol_H-M 'P 21/c'
_cod_database_code 4063134

loop_
_symmetry_equiv_pos_as_xyz
'x, y, z'
'-x, y+1/2, -z+1/2'
'-x, -y, -z'
'x, -y-1/2, z-1/2'

loop_
_atom_site_label
_atom_site_type_symbol
_atom_site_fract_x
_atom_site_fract_y
_atom_site_fract_z
_atom_site_U_iso_or_equiv
_atom_site_adp_type
_atom_site_occupancy
_atom_site_symmetry_multiplicity
_atom_site_calc_flag
_atom_site_refinement_flags
_atom_site_disorder_assembly
_atom_site_disorder_group
Co1 Co 0.57630(6) 0.67801(4) 0.33775(3) 0.0234(2) Uani 1 1 d . . .
Si1 Si 0.93711(13) 0.62426(9) 0.40619(8) 0.0315(4) Uani 1 1 d . . .
O1 O 0.8584(3) 0.6365(2) 0.47904(17) 0.0279(8) Uani 1 1 d . . .
O2 O 0.8832(3) 0.6943(2) 0.33979(16) 0.0266(8) Uani 1 1 d . . .
Si2 Si 0.30932(13) 0.86427(10) 0.38633(8) 0.0331(4) Uani 1 1 d . . .
O3 O 0.4311(3) 0.9138(2) 0.36883(18) 0.0324(9) Uani 1 1 d . . .
O4 O 0.3470(3) 0.7696(2) 0.42925(17) 0.0293(8) Uani 1 1 d . . .
N1 N 0.3810(4) 0.6010(3) 0.3208(2) 0.0344(11) Uani 1 1 d . . .
O11 O 0.4642(3) 0.5741(2) 0.36761(19) 0.0343(9) Uani 1 1 d . . .
O12 O 0.4073(3) 0.6709(2) 0.28355(19) 0.0367(9) Uani 1 1 d . . .
O13 O 0.2858(3) 0.5649(3) 0.3118(2) 0.0514(11) Uani 1 1 d . . .
N2 N 0.6825(4) 0.6153(3) 0.2327(3) 0.0397(12) Uani 1 1 d . . .
O21 O 0.6720(3) 0.5753(2) 0.2960(2) 0.0360(9) Uani 1 1 d . . .
O22 O 0.6256(3) 0.6882(2) 0.22570(17) 0.0369(9) Uani 1 1 d . . .
O23 O 0.7422(4) 0.5862(3) 0.1839(2) 0.0633(12) Uani 1 1 d . . .
C1 C 0.6714(4) 0.7059(3) 0.4387(2) 0.0211(11) Uani 1 1 d . . .
C2 C 0.7076(4) 0.7633(3) 0.3780(2) 0.0217(12) Uani 1 1 d . . .
C3 C 0.5914(4) 0.8081(3) 0.3736(2) 0.0210(11) Uani 1 1 d . . .
C4 C 0.5559(4) 0.7496(3) 0.4350(2) 0.0214(11) Uani 1 1 d . . .
C5 C 0.7378(4) 0.6419(3) 0.4940(3) 0.0267(12) Uani 1 1 d . . .
C6 C 0.8288(4) 0.7788(3) 0.3500(3) 0.0253(12) Uani 1 1 d . . .
C7 C 0.5372(4) 0.8906(3) 0.3358(3) 0.0272(12) Uani 1 1 d . . .
C8 C 0.4485(4) 0.7540(3) 0.4817(3) 0.0265(12) Uani 1 1 d . . .
C11 C 0.6836(4) 0.5496(3) 0.4911(3) 0.0355(14) Uani 1 1 d . . .
H11A H 0.6861 0.5253 0.4397 0.053 Uiso 1 1 calc R . .
H11B H 0.6014 0.5530 0.5041 0.053 Uiso 1 1 calc R . .
H11C H 0.7286 0.5110 0.5275 0.053 Uiso 1 1 calc R . .
C12 C 0.7396(5) 0.6815(4) 0.5739(3) 0.0400(14) Uani 1 1 d . . .
H12A H 0.7887 0.6445 0.6095 0.060 Uiso 1 1 calc R . .
H12B H 0.6588 0.6838 0.5898 0.060 Uiso 1 1 calc R . .
H12C H 0.7724 0.7416 0.5736 0.060 Uiso 1 1 calc R . .
C13 C 0.8298(4) 0.8251(3) 0.2732(3) 0.0330(13) Uani 1 1 d . . .
H13A H 0.9113 0.8295 0.2589 0.049 Uiso 1 1 calc R . .
H13B H 0.7963 0.8848 0.2767 0.049 Uiso 1 1 calc R . .
H13C H 0.7824 0.7909 0.2346 0.049 Uiso 1 1 calc R . .
C14 C 0.8969(4) 0.8345(3) 0.4119(3) 0.0326(13) Uani 1 1 d . . .
H14A H 0.9020 0.8019 0.4601 0.049 Uiso 1 1 calc R . .
H14B H 0.8555 0.8907 0.4180 0.049 Uiso 1 1 calc R . .
H14C H 0.9768 0.8464 0.3969 0.049 Uiso 1 1 calc R . .
C15 C 0.5134(5) 0.8785(3) 0.2495(3) 0.0358(13) Uani 1 1 d . . .
H15A H 0.4608 0.8277 0.2391 0.054 Uiso 1 1 calc R . .
H15B H 0.5883 0.8681 0.2268 0.054 Uiso 1 1 calc R . .
H15C H 0.4760 0.9322 0.2273 0.054 Uiso 1 1 calc R . .
C16 C 0.6182(4) 0.9693(3) 0.3541(3) 0.0347(13) Uani 1 1 d . . .
H16A H 0.5812 1.0233 0.3323 0.052 Uiso 1 1 calc R . .
H16B H 0.6939 0.9595 0.3323 0.052 Uiso 1 1 calc R . .
H16C H 0.6316 0.9759 0.4094 0.052 Uiso 1 1 calc R . .
C17 C 0.4200(5) 0.6705(3) 0.5236(3) 0.0357(13) Uani 1 1 d . . .
H17A H 0.3482 0.6797 0.5501 0.054 Uiso 1 1 calc R . .
H17B H 0.4860 0.6559 0.5608 0.054 Uiso 1 1 calc R . .
H17C H 0.4073 0.6216 0.4873 0.054 Uiso 1 1 calc R . .
C18 C 0.4694(4) 0.8301(3) 0.5386(3) 0.0342(13) Uani 1 1 d . . .
H18A H 0.4830 0.8852 0.5111 0.051 Uiso 1 1 calc R . .
H18B H 0.5388 0.8168 0.5734 0.051 Uiso 1 1 calc R . .
H18C H 0.3999 0.8369 0.5677 0.051 Uiso 1 1 calc R . .
C21 C 0.9338(5) 0.5120(3) 0.3634(3) 0.0464(15) Uani 1 1 d . . .
H21A H 0.9678 0.4692 0.4008 0.070 Uiso 1 1 calc R . .
H21B H 0.9800 0.5120 0.3187 0.070 Uiso 1 1 calc R . .
H21C H 0.8518 0.4955 0.3480 0.070 Uiso 1 1 calc R . .
C31 C 1.0890(4) 0.6512(4) 0.4421(3) 0.0424(15) Uani 1 1 d . . .
H31A H 1.0916 0.7117 0.4626 0.064 Uiso 1 1 calc R . .
H31B H 1.1411 0.6471 0.4005 0.064 Uiso 1 1 calc R . .
H31C H 1.1155 0.6093 0.4824 0.064 Uiso 1 1 calc R . .
C41 C 0.2122(5) 0.8351(4) 0.3018(3) 0.0439(15) Uani 1 1 d . . .
H41A H 0.1836 0.8894 0.2759 0.066 Uiso 1 1 calc R . .
H41B H 0.1447 0.8008 0.3172 0.066 Uiso 1 1 calc R . .
H41C H 0.2564 0.7996 0.2672 0.066 Uiso 1 1 calc R . .
C51 C 0.2317(5) 0.9395(4) 0.4486(3) 0.0439(15) Uani 1 1 d . . .
H51A H 0.2897 0.9761 0.4786 0.066 Uiso 1 1 calc R . .
H51B H 0.1864 0.9044 0.4830 0.066 Uiso 1 1 calc R . .
H51C H 0.1778 0.9780 0.4173 0.066 Uiso 1 1 calc R . .
C60 C 1.0602(7) 0.6552(4) 0.1876(4) 0.069(2) Uani 1 1 d . . .
H60A H 1.1313 0.6561 0.2240 0.083 Uiso 1 1 calc R . .
H60B H 0.9905 0.6652 0.2168 0.083 Uiso 1 1 calc R . .
Cl1 Cl 1.0700(2) 0.74109(14) 0.12343(11) 0.1071(8) Uani 1 1 d . . .
Cl2 Cl 1.04845(18) 0.55291(13) 0.14582(13) 0.0927(7) Uani 1 1 d . . .

loop_
_atom_site_aniso_label
_atom_site_aniso_U_11
_atom_site_aniso_U_22
_atom_site_aniso_U_33
_atom_site_aniso_U_23
_atom_site_aniso_U_13
_atom_site_aniso_U_12
Co1 0.0306(4) 0.0239(4) 0.0155(4) -0.0018(3) 0.0003(3) -0.0004(3)
Si1 0.0367(9) 0.0329(9) 0.0251(8) 0.0036(7) 0.0046(7) 0.0054(7)
O1 0.024(2) 0.037(2) 0.0227(19) 0.0055(15) 0.0024(15) 0.0017(16)
O2 0.033(2) 0.029(2) 0.0186(18) -0.0006(14) 0.0049(15) 0.0046(16)
Si2 0.0352(9) 0.0381(9) 0.0256(8) 0.0013(7) 0.0006(7) 0.0040(7)
O3 0.033(2) 0.031(2) 0.033(2) 0.0050(16) 0.0062(17) 0.0064(16)
O4 0.028(2) 0.036(2) 0.0238(19) -0.0001(16) 0.0001(16) 0.0017(16)
N1 0.035(3) 0.038(3) 0.031(3) -0.016(2) 0.007(2) -0.005(3)
O11 0.034(2) 0.035(2) 0.034(2) -0.0023(17) 0.0016(18) -0.0035(17)
O12 0.040(2) 0.041(2) 0.028(2) -0.0008(19) -0.0042(17) -0.0008(18)
O13 0.032(2) 0.071(3) 0.052(3) -0.019(2) 0.006(2) -0.019(2)
N2 0.041(3) 0.047(3) 0.032(3) -0.017(3) 0.007(2) -0.009(3)
O21 0.045(2) 0.032(2) 0.032(2) -0.0028(18) 0.0079(18) 0.0018(17)
O22 0.051(2) 0.042(2) 0.0182(19) -0.0036(16) 0.0029(17) 0.004(2)
O23 0.075(3) 0.070(3) 0.048(3) -0.027(2) 0.031(2) 0.000(2)
C1 0.026(3) 0.023(3) 0.014(3) -0.006(2) 0.000(2) -0.003(2)
C2 0.033(3) 0.019(3) 0.012(3) -0.004(2) 0.000(2) -0.004(2)
C3 0.029(3) 0.020(3) 0.014(2) -0.002(2) -0.001(2) -0.002(2)
C4 0.028(3) 0.021(3) 0.015(3) -0.003(2) -0.003(2) -0.003(2)
C5 0.030(3) 0.032(3) 0.018(3) 0.008(2) -0.001(2) 0.004(2)
C6 0.028(3) 0.030(3) 0.018(3) 0.000(2) 0.002(2) -0.002(2)
C7 0.033(3) 0.023(3) 0.026(3) 0.001(2) 0.003(2) 0.001(2)
C8 0.027(3) 0.031(3) 0.021(3) -0.002(2) 0.002(2) 0.004(2)
C11 0.039(3) 0.030(3) 0.038(3) 0.017(3) 0.006(3) 0.002(3)
C12 0.044(3) 0.056(4) 0.020(3) 0.004(3) 0.001(3) 0.011(3)
C13 0.036(3) 0.039(3) 0.025(3) 0.010(3) 0.009(2) -0.003(3)
C14 0.034(3) 0.032(3) 0.032(3) 0.003(2) 0.002(3) -0.006(2)
C15 0.049(4) 0.037(3) 0.021(3) 0.009(2) 0.002(3) 0.000(3)
C16 0.040(3) 0.023(3) 0.042(3) 0.004(2) 0.007(3) 0.000(2)
C17 0.044(3) 0.039(3) 0.026(3) 0.007(3) 0.010(3) -0.002(3)
C18 0.035(3) 0.043(3) 0.025(3) -0.004(3) 0.008(2) 0.005(3)
C21 0.063(4) 0.038(4) 0.039(3) 0.004(3) 0.008(3) 0.011(3)
C31 0.037(3) 0.054(4) 0.037(3) 0.011(3) 0.005(3) 0.005(3)
C41 0.043(4) 0.056(4) 0.032(3) 0.003(3) -0.002(3) 0.008(3)
C51 0.042(4) 0.054(4) 0.035(3) 0.000(3) -0.003(3) 0.011(3)
C60 0.108(6) 0.048(4) 0.052(4) -0.001(3) 0.010(4) 0.006(4)
Cl1 0.171(2) 0.0864(15) 0.0601(13) 0.0196(11) -0.0145(14) -0.0173(14)
Cl2 0.0913(15) 0.0703(13) 0.1163(17) -0.0390(12) 0.0071(12) 0.0006(11)

loop_
_geom_bond_atom_site_label_1
_geom_bond_atom_site_label_2
_geom_bond_distance
_geom_bond_site_symmetry_2
_geom_bond_publ_flag
Co1 C1 2.051(4) . ?
Co1 C2 2.051(4) . ?
Co1 C4 2.056(4) . ?
Co1 O21 2.060(3) . ?
Co1 C3 2.063(4) . ?
Co1 O12 2.076(3) . ?
Co1 O22 2.102(3) . ?
Co1 O11 2.110(3) . ?
Si1 O1 1.633(3) . ?
Si1 O2 1.657(3) . ?
Si1 C31 1.834(5) . ?
Si1 C21 1.852(5) . ?
O1 C5 1.416(5) . ?
O2 C6 1.433(5) . ?
Si2 O3 1.622(3) . ?
Si2 O4 1.656(3) . ?
Si2 C41 1.835(5) . ?
Si2 C51 1.851(5) . ?
O3 C7 1.421(5) . ?
O4 C8 1.438(5) . ?
N1 O13 1.209(5) . ?
N1 O11 1.270(5) . ?
N1 O12 1.289(5) . ?
N2 O23 1.218(5) . ?
N2 O22 1.276(5) . ?
N2 O21 1.282(5) . ?
C1 C2 1.460(6) . ?
C1 C4 1.464(6) . ?
C1 C5 1.526(6) . ?
C2 C3 1.478(6) . ?
C2 C6 1.515(7) . ?
C3 C4 1.477(6) . ?
C3 C7 1.519(6) . ?
C4 C8 1.525(6) . ?
C5 C11 1.520(6) . ?
C5 C12 1.529(7) . ?
C6 C13 1.526(6) . ?
C6 C14 1.536(6) . ?
C7 C16 1.519(6) . ?
C7 C15 1.537(6) . ?
C8 C17 1.509(6) . ?
C8 C18 1.530(6) . ?
C60 Cl2 1.710(6) . ?
C60 Cl1 1.729(6) . ?
